data_2009533
loop_
_publ_author_name
'Bedford, R.B.'
'Chaloner, P.A.'
'Hitchcock, P.B.'

_publ_section_title
;
 An iridium complex of tris(4-methoxyphenyl)phosphine
;
_journal_issue 3
_journal_name_full 'Acta Crystallographica Section C'
_journal_page_first 354
_journal_page_last 356
_journal_paper_doi 10.1107/S0108270193008819
_journal_volume 50
_journal_year 1994
_chemical_formula_moiety 'C34 H38 Ir N O3 P,F6 P'
_chemical_formula_sum 'C34 H38 F6 Ir N O3 P2'
_chemical_formula_weight 876.8
_space_group_IT_number 2
_space_group_name_Hall '-P 1'
_space_group_name_H-M_alt 'P -1'
_symmetry_cell_setting triclinic
_symmetry_space_group_name_Hall '-P 1'
_symmetry_space_group_name_H-M 'P -1'
_atom_type_scat_source IntTabIV
_cell_angle_alpha 104.63(2)
_cell_angle_beta 97.21(2)
_cell_angle_gamma 105.98(2)
_cell_formula_units_Z 2
_cell_length_a 9.821(2)
_cell_length_b 12.576(3)
_cell_length_c 15.068(5)
_cell_measurement_reflns_used 25
_cell_measurement_temperature 293
_cell_measurement_theta_max 10
_cell_measurement_theta_min 7
_cell_volume 1692.6(8)
_diffrn_measurement_device 'Enraf-Nonius CAD4'
_diffrn_measurement_method \q-2\q
_diffrn_radiation_type MoK\a
_diffrn_radiation_wavelength 0.71069
_diffrn_reflns_limit_h_max 11
_diffrn_reflns_limit_h_min 0
_diffrn_reflns_limit_k_max 14
_diffrn_reflns_limit_k_min -14
_diffrn_reflns_limit_l_max 17
_diffrn_reflns_limit_l_min -17
_diffrn_reflns_number 5930
_diffrn_reflns_theta_max 25
_diffrn_standards_decay_% 1.4
_diffrn_standards_interval_time 60
_diffrn_standards_number 2
_exptl_absorpt_coefficient_mu 4.09
_exptl_absorpt_correction_T_max 1.24
_exptl_absorpt_correction_T_min 0.84
_exptl_absorpt_correction_type 'using program DIFABS (Walker & Stuart, 1983)'
_exptl_crystal_colour Red-orange
_exptl_crystal_density_diffrn 1.72
_exptl_crystal_description Plate
_exptl_crystal_size_max 0.2
_exptl_crystal_size_mid 0.2
_exptl_crystal_size_min 0.05
_refine_diff_density_max 0.94
_refine_diff_density_min -0.16
_refine_ls_extinction_method None
_refine_ls_goodness_of_fit_obs 1.2
_refine_ls_hydrogen_treatment noref
_refine_ls_number_parameters 424
_refine_ls_number_reflns 5154
_refine_ls_R_factor_obs 0.033
_refine_ls_shift/esd_max 0.01
_refine_ls_structure_factor_coef F
_refine_ls_weighting_details 'w = 1/[\s^2^(F)]'
_refine_ls_weighting_scheme calc
_refine_ls_wR_factor_obs 0.040
_reflns_number_observed 5154
_reflns_number_total 5930
_reflns_observed_criterion |F^2^|>2\s(F^2^)
_cod_data_source_file ha1067.cif
_cod_data_source_block ha1067_structure_1_of_1
_cod_depositor_comments
;
The following automatic conversions were performed:

'_refine_ls_weighting_scheme' value 'w = 1/[\s^2^(F)]' was changed to
'calc'. New tag '_refine_ls_weighting_details' was created. The value
of the new tag was set to 'w = 1/[\s^2^(F)]'.

Automatic conversion script
Id: cif_fix_values 3143 2015-03-26 13:38:13Z robertas 
;
_cod_original_cell_volume 1692.6
_cod_original_sg_symbol_H-M P-1
_cod_database_code 2009533

loop_
_space_group_symop_id
_space_group_symop_operation_xyz
1 x,y,z
2 -x,-y,-z

loop_
_atom_site_label
_atom_site_fract_x
_atom_site_fract_y
_atom_site_fract_z
_atom_site_U_iso_or_equiv
Ir .17673(2) .26826(2) .176060(10) .033(1)
P1 .13302(14) .38828(11) .30689(9) .034(1)
P2 .27612(18) .79050(14) .12784(11) .054(1)
F1 .3924(6) .8353(5) .2217(4) .137(3)
F2 .1599(6) .7426(6) .0366(4) .143(3)
F3 .2030(6) .8818(5) .1646(5) .159(3)
F4 .1854(9) .7054(7) .1684(5) .224(4)
F5 .3555(7) .7054(6) .0918(5) .198(4)
F6 .3718(8) .8773(6) .0910(5) .206(4)
O1 -.0188(5) .1156(4) .5726(3) .067(3)
O2 -.3095(4) .5898(4) .1797(3) .061(2)
O3 .5335(5) .8500(4) .5565(3) .073(2)
N -.0114(5) .1380(4) .1763(3) .039(1)
C1 .0747(5) .3066(4) .3865(3) .034(2)
C2 -.0615(6) .2830(5) .4084(4) .043(2)
C3 -.0965(6) .2179(5) .4693(4) .050(2)
C4 .0038(6) .1751(5) .5092(4) .048(2)
C5 .1377(6) .1934(5) .4839(4) .045(2)
C6 .1710(6) .2571(5) .4237(4) .044(2)
C7 -.1474(9) .1074(7) .6071(5) .098(3)
C8 -.0103(5) .4446(4) .2716(3) .037(2)
C9 -.0656(6) .5107(5) .3367(4) .045(2)
C10 -.1655(6) .5609(5) .3094(4) .047(2)
C11 -.2108(6) .5458(4) .2150(4) .044(2)
C12 -.1564(6) .4799(5) .1492(4) .047(2)
C13 -.0569(6) .4312(5) .1768(4) .042(2)
C14 -.3615(7) .6656(6) .2433(5) .067(3)
C15 .2685(5) .5224(4) .3851(3) .038(2)
C16 .3212(6) .5386(5) .4793(4) .050(2)
C17 .4094(7) .6476(6) .5380(4) .056(2)
C18 .4496(5) .7405(5) .5045(4) .050(2)
C19 .4016(6) .7242(5) .4092(4) .051(2)
C20 .3113(6) .6180(5) .3513(4) .046(2)
C21 .5442(9) .8798(8) .6549(6) .097(4)
C22 -.0012(6) .0603(5) .2216(4) .052(2)
C23 -.1205(8) -.0189(6) .2319(5) .068(3)
C24 -.2557(7) -.0240(6) .1938(5) .072(3)
C25 -.2680(6) .0513(6) .1451(6) .069(3)
C26 -.1456(6) .1318(5) .1379(4) .053(2)
C27 .3224(7) .4084(5) .1445(4) .051(2)
C28 .4011(6) .3609(5) .1955(4) .053(2)
C29 .4853(7) .2821(7) .1531(6) .083(3)
C30 .4001(7) .1652(6) .0941(5) .071(3)
C31 .2382(6) .1367(5) .0777(4) .049(2)
C32 .1593(6) .1837(5) .0255(4) .052(2)
C33 .2254(10) .2740(7) -.0203(5) .079(3)
C34 .3038(12) .3901(7) .0407(5) .101(4)
H2 -.131 .310 .381 ?
H3 -.189 .205 .485 ?
H5 .208 .164 .510 ?
H6 .261 .266 .405 /
H7A -.154 .064 .650 ?
H7B -.153 .182 .635 ?
H7C -.229 .067 .554 ?
H9 -.034 .521 .401 ?
H10 -.203 .606 .355 ?
H12 -.189 .468 .084 ?
H13 -.018 .388 .132 ?
H14A -.431 .689 .208 ?
H14B -.407 .627 .283 ?
H14C -.283 .732 .279 ?
H16 .297 .476 .504 ?
H17 .438 .655 .602 ?
H19 .433 .790 .386 ?
H20 .278 .608 .286 ?
H21A .601 .955 .686 ?
H21B .451 .862 .669 ?
H21C .591 .828 .676 ?
H22 .092 .060 .247 ?
H23 -.109 -.068 .268 ?
H24 -.340 -.078 .200 ?
H25 -.361 .047 .113 ?
H26 -.158 .184 .105 ?
H27 .281 .461 .177 ?
H28 .396 .372 .260 ?
H29A .549 .277 .204 ?
H29B .543 .322 .117 ?
H30A .425 .112 .121 ?
H30B .425 .156 .033 ?
H31 .183 .076 .101 ?
H32 .057 .164 .023 ?
H33A .149 .278 -.064 ?
H33B .290 .244 -.055 ?
H34A .400 .410 .029 ?
H34B .257 .440 .027 ?

loop_
_geom_angle_atom_site_label_1
_geom_angle_atom_site_label_2
_geom_angle_atom_site_label_3
_geom_angle
_geom_angle_publ_flag
M1 Ir M2 86.5(2) yes
M1 Ir N 175.0(2) yes
M2 Ir N 89.8(2) yes
Ir P1 C1 109.9(2) yes
Ir P1 C15 124.0(2) yes
C1 P1 C15 103.2(2) yes
M1 Ir P1 95.8(2) yes
M2 Ir P1 174.9(2) yes
P1 Ir N 88.00(10) yes
Ir P1 C8 110.2(2) yes
C1 P1 C8 108.0(3) yes
C8 P1 C15 100.3(2) yes
C4 O1 C7 117.2(6) no
C18 O3 C21 117.3(6) no
Ir N C26 123.3(4) no
P1 C1 C2 124.9(5) no
C2 C1 C6 117.5(5) no
C2 C3 C4 120.7(6) no
O1 C4 C5 116.5(6) no
C4 C5 C6 119.9(6) no
P1 C8 C9 121.9(4) no
C9 C8 C13 118.2(6) no
C9 C10 C11 119.4(5) no
O2 C11 C12 115.4(5) no
C11 C12 C13 120.5(5) no
P1 C15 C16 123.6(4) no
C16 C15 C20 117.5(4) no
C16 C17 C18 121.3(6) no
O3 C18 C19 116.1(6) no
C18 C19 C20 120.6(6) no
N C22 C23 122.3(6) no
C23 C24 C25 117.8(7) no
N C26 C25 122.4(7) no
C27 C28 C29 123.7(6) no
C29 C30 C31 116.4(6) no
C31 C32 C33 124.2(6) no
C27 C34 C33 117.1(7) no
F1 P2 F3 91.9(4) no
F1 P2 F5 86.8(4) no
F2 P2 F3 88.9(4) no
F2 P2 F5 92.5(4) no
F3 P2 F4 92.2(4) no
F3 P2 F6 87.9(4) no
F4 P2 F6 177.6(4) no
C11 O2 C14 118.5(5) no
Ir N C22 119.8(4) no
C22 N C26 116.7(5) no
P1 C1 C6 117.5(4) no
C1 C2 C3 120.5(6) no
O1 C4 C3 124.6(6) no
C3 C4 C5 119.0(6) no
C1 C6 C5 122.3(5) no
P1 C8 C13 119.6(4) no
C8 C9 C10 121.4(5) no
O2 C11 C10 124.8(5) no
C10 C11 C12 119.8(6) no
C8 C13 C12 120.7(5) no
P1 C15 C20 118.6(4) no
C15 C16 C17 120.7(6) no
O3 C18 C17 125.5(6) no
C17 C18 C19 118.5(5) no
C15 C20 C19 121.3(5) no
C22 C23 C24 120.7(8) no
C24 C25 C26 120.0(6) no
C28 C27 C34 125.9(7) no
C28 C29 C30 116.8(6) no
C30 C31 C32 124.7(6) no
C32 C33 C34 117.3(6) no
F1 P2 F2 178.0(4) no
F1 P2 F4 88.0(4) no
F1 P2 F6 89.6(4) no
F2 P2 F4 90.2(4) no
F2 P2 F6 92.3(4) no
F3 P2 F5 177.0(3) no
F4 P2 F5 90.4(5) no
F5 P2 F6 89.4(4) no

loop_
_geom_bond_atom_site_label_1
_geom_bond_atom_site_label_2
_geom_bond_distance
_geom_bond_publ_flag
Ir M1 2.023(6) yes
Ir P1 2.3270(10) yes
Ir C27 2.141(6) yes
Ir C31 2.199(6) yes
P1 C1 1.814(6) yes
P1 C15 1.836(4) yes
Ir M2 2.095(6) yes
Ir N 2.106(4) yes
Ir C28 2.134(5) yes
Ir C32 2.212(6) yes
P1 C8 1.821(6) yes
O1 C4 1.358(8) no
O1 C7 1.413(10) no
O2 C14 1.421(9) no
O3 C21 1.416(10) no
N C26 1.345(8) no
C1 C6 1.401(9) no
C3 C4 1.389(9) no
C5 C6 1.366(9) no
C8 C13 1.398(7) no
C10 C11 1.384(8) no
C12 C13 1.364(9) no
C15 C20 1.403(9) no
C17 C18 1.367(10) no
C19 C20 1.377(7) no
C23 C24 1.356(11) no
C25 C26 1.378(9) no
C27 C34 1.502(10) no
C29 C30 1.458(9) no
C31 C32 1.380(10) no
C33 C34 1.447(9) no
P2 F2 1.538(5) no
P2 F4 1.502(9) no
P2 F6 1.502(8) no
O2 C11 1.357(8) no
O3 C18 1.362(6) no
N C22 1.344(9) no
C1 C2 1.389(8) no
C2 C3 1.392(9) no
C4 C5 1.390(9) no
C8 C9 1.385(8) no
C9 C10 1.379(9) no
C11 C12 1.385(8) no
C15 C16 1.390(8) no
C16 C17 1.398(7) no
C18 C19 1.398(9) no
C22 C23 1.367(9) no
C24 C25 1.357(13) no
C27 C28 1.373(10) no
C28 C29 1.530(11) no
C30 C31 1.503(9) no
C32 C33 1.513(11) no
P2 F1 1.568(5) no
P2 F3 1.541(7) no
P2 F5 1.523(8) no
